data_7063748
loop_
_publ_author_name
'Ferraro, Valentina'
'Gan, Xuemin'
'Rehak, Florian R.'
'Ralle, Philipp'
'Nieger, Martin'
'Steffen, Andreas'
'Klopper, Wim'
'Br\"ase, Stefan'

_publ_section_title
;
 Blue to yellow-emitting neutral Cu(i) complexes with \m-bridging
 1,2,4-triazole: synthesis, photophysical characterization and DFT
 calculations
;
_journal_issue 29
_journal_name_full 'New Journal of Chemistry'
_journal_page_first 12468
_journal_page_last 12475
_journal_paper_doi 10.1039/D5NJ01056J
_journal_volume 49
_journal_year 2025
_chemical_formula_moiety 'C44 H44 Cu2 N8 P2'
_chemical_formula_sum 'C44 H44 Cu2 N8 P2'
_chemical_formula_weight 873.89
_space_group_crystal_system triclinic
_space_group_IT_number 2
_space_group_name_Hall '-P 1'
_space_group_name_H-M_alt 'P -1'
_atom_sites_solution_hydrogens difmap
_atom_sites_solution_primary dual
_atom_sites_solution_secondary difmap
_audit_creation_method SHELXL-2014/7
_audit_update_record
;
2024-08-27 deposited with the CCDC.	2025-04-09 downloaded from the CCDC.
;
_cell_angle_alpha 98.475(7)
_cell_angle_beta 96.516(7)
_cell_angle_gamma 100.753(7)
_cell_formula_units_Z 1
_cell_length_a 8.6518(18)
_cell_length_b 9.8559(20)
_cell_length_c 12.7821(26)
_cell_measurement_reflns_used 9837
_cell_measurement_temperature 298(2)
_cell_measurement_theta_max 72.2
_cell_measurement_theta_min 3.5
_cell_volume 1047.9(4)
_computing_cell_refinement 'APEX3 (Bruker AXS Inc., 2016)'
_computing_data_collection 'APEX3 (Bruker AXS Inc., 2016)'
_computing_data_reduction 'SAINT (Bruker AXS Inc., 2016)'
_computing_publication_material 'publCIF (Westrip, 2010)'
_computing_structure_refinement 'SHELXL-2014/7 (Sheldrick, 2014)'
_computing_structure_solution 'SHELXT (Sheldrick, 2015)'
_diffrn_ambient_temperature 298(2)
_diffrn_measured_fraction_theta_full 0.980
_diffrn_measured_fraction_theta_max 0.973
_diffrn_measurement_device_type 'Bruker D8 VENTURE with PhotonII CPAD detector'
_diffrn_measurement_method 'rotation in \f and \w, 1\%, shutterless'
_diffrn_radiation_type CuK\a
_diffrn_radiation_wavelength 1.54178
_diffrn_reflns_av_R_equivalents 0.0321
_diffrn_reflns_av_unetI/netI 0.0319
_diffrn_reflns_Laue_measured_fraction_full 0.980
_diffrn_reflns_Laue_measured_fraction_max 0.973
_diffrn_reflns_limit_h_max 9
_diffrn_reflns_limit_h_min -10
_diffrn_reflns_limit_k_max 12
_diffrn_reflns_limit_k_min -12
_diffrn_reflns_limit_l_max 15
_diffrn_reflns_limit_l_min -15
_diffrn_reflns_number 15865
_diffrn_reflns_point_group_measured_fraction_full 0.980
_diffrn_reflns_point_group_measured_fraction_max 0.973
_diffrn_reflns_theta_full 67.679
_diffrn_reflns_theta_max 72.334
_diffrn_reflns_theta_min 3.533
_diffrn_source 'INCOATEC microfocus sealed tube'
_exptl_absorpt_coefficient_mu 2.297
_exptl_absorpt_correction_T_max 0.8644
_exptl_absorpt_correction_T_min 0.7635
_exptl_absorpt_correction_type multi-scan
_exptl_absorpt_process_details 'SADABS (Sheldrick, 2014)'
_exptl_crystal_colour colourless
_exptl_crystal_density_diffrn 1.385
_exptl_crystal_description plates
_exptl_crystal_F_000 452
_exptl_crystal_size_max 0.160
_exptl_crystal_size_mid 0.120
_exptl_crystal_size_min 0.040
_refine_diff_density_max 0.507
_refine_diff_density_min -0.269
_refine_diff_density_rms 0.059
_refine_ls_extinction_method none
_refine_ls_goodness_of_fit_ref 1.045
_refine_ls_hydrogen_treatment constr
_refine_ls_matrix_type full
_refine_ls_number_parameters 255
_refine_ls_number_reflns 4032
_refine_ls_number_restraints 240
_refine_ls_restrained_S_all 1.042
_refine_ls_R_factor_all 0.0407
_refine_ls_R_factor_gt 0.0370
_refine_ls_shift/su_max 0.001
_refine_ls_shift/su_mean 0.000
_refine_ls_structure_factor_coef Fsqd
_refine_ls_weighting_details 'w=1/[\s^2^(Fo^2^)+(0.0505P)^2^+0.6812P] where P=(Fo^2^+2Fc^2^)/3'
_refine_ls_weighting_scheme calc
_refine_ls_wR_factor_gt 0.1015
_refine_ls_wR_factor_ref 0.1072
_reflns_Friedel_coverage 0.000
_reflns_number_gt 3675
_reflns_number_total 4032
_reflns_threshold_expression 'I > 2\s(I)'
_cod_data_source_file d5nj01056j2.cif
_cod_data_source_block sb1352_hy
_cod_depositor_comments 'Adding full bibliography for 7063748--7063752.cif.'
_cod_database_code 7063748
_shelx_shelxl_version_number 2014/7
_shelx_space_group_comment
;
The symmetry employed for this shelxl refinement is uniquely defined
by the following loop, which should always be used as a source of
symmetry information in preference to the above space-group names.
They are only intended as comments.
;
_shelx_estimated_absorpt_t_min 0.710
_shelx_estimated_absorpt_t_max 0.914

loop_
_space_group_symop_operation_xyz
'x, y, z'
'-x, -y, -z'

loop_
_atom_site_label
_atom_site_type_symbol
_atom_site_fract_x
_atom_site_fract_y
_atom_site_fract_z
_atom_site_U_iso_or_equiv
_atom_site_adp_type
_atom_site_occupancy
_atom_site_site_symmetry_order
_atom_site_calc_flag
_atom_site_refinement_flags_posn
_atom_site_refinement_flags_adp
_atom_site_refinement_flags_occupancy
_atom_site_disorder_assembly
_atom_site_disorder_group
Cu1 Cu 0.53065(4) 0.14134(3) 0.61154(2) 0.04359(13) Uani 1 1 d . U . . .
P1 P 0.55260(6) 0.28900(5) 0.76021(4) 0.03554(14) Uani 1 1 d . U . . .
C1 C 0.3431(3) 0.2746(2) 0.77715(18) 0.0421(5) Uani 1 1 d . U . . .
C2 C 0.2930(3) 0.2781(3) 0.8775(2) 0.0582(6) Uani 1 1 d . U . . .
H2 H 0.3674 0.3021 0.9391 0.070 Uiso 1 1 calc R U . . .
C3 C 0.1318(4) 0.2456(4) 0.8850(3) 0.0801(9) Uani 1 1 d . U . . .
H3 H 0.0981 0.2477 0.9516 0.096 Uiso 1 1 calc R U . . .
C4 C 0.0228(4) 0.2106(4) 0.7939(4) 0.0859(10) Uani 1 1 d . U . . .
H4 H -0.0849 0.1874 0.7993 0.103 Uiso 1 1 calc R U . . .
C5 C 0.0700(3) 0.2091(3) 0.6948(3) 0.0714(8) Uani 1 1 d . U . . .
H5 H -0.0060 0.1862 0.6340 0.086 Uiso 1 1 calc R U . . .
C6 C 0.2307(3) 0.2417(2) 0.6845(2) 0.0489(5) Uani 1 1 d . U . . .
N7 N 0.2851(2) 0.2364(2) 0.58265(17) 0.0524(5) Uani 1 1 d . U . . .
C8 C 0.3192(4) 0.3737(3) 0.5493(3) 0.0760(9) Uani 1 1 d . U . . .
H8A H 0.2213 0.4030 0.5311 0.114 Uiso 1 1 calc R U . . .
H8B H 0.3741 0.3671 0.4882 0.114 Uiso 1 1 calc R U . . .
H8C H 0.3846 0.4410 0.6068 0.114 Uiso 1 1 calc R U . . .
C9 C 0.1834(4) 0.1339(3) 0.4952(3) 0.0714(8) Uani 1 1 d . U . . .
H9A H 0.1538 0.0460 0.5190 0.107 Uiso 1 1 calc R U . . .
H9B H 0.2404 0.1211 0.4355 0.107 Uiso 1 1 calc R U . . .
H9C H 0.0895 0.1675 0.4738 0.107 Uiso 1 1 calc R U . . .
C10 C 0.6318(3) 0.4762(2) 0.76678(17) 0.0416(4) Uani 1 1 d . U . . .
C11 C 0.7785(3) 0.5160(3) 0.73327(19) 0.0514(5) Uani 1 1 d . U . . .
H11 H 0.8326 0.4479 0.7074 0.062 Uiso 1 1 calc R U . . .
C12 C 0.8445(4) 0.6569(3) 0.7383(2) 0.0656(7) Uani 1 1 d . U . . .
H12 H 0.9432 0.6833 0.7167 0.079 Uiso 1 1 calc R U . . .
C13 C 0.7636(4) 0.7573(3) 0.7755(3) 0.0746(8) Uani 1 1 d . U . . .
H13 H 0.8077 0.8516 0.7786 0.089 Uiso 1 1 calc R U . . .
C14 C 0.6190(4) 0.7195(3) 0.8079(3) 0.0734(8) Uani 1 1 d . U . . .
H14 H 0.5650 0.7883 0.8326 0.088 Uiso 1 1 calc R U . . .
C15 C 0.5522(3) 0.5797(3) 0.8043(2) 0.0572(6) Uani 1 1 d . U . . .
H15 H 0.4540 0.5548 0.8270 0.069 Uiso 1 1 calc R U . . .
C16 C 0.6462(2) 0.2568(2) 0.88742(17) 0.0418(4) Uani 1 1 d . U . . .
C17 C 0.6410(3) 0.1190(3) 0.8995(2) 0.0567(6) Uani 1 1 d . U . . .
H17 H 0.5887 0.0467 0.8446 0.068 Uiso 1 1 calc R U . . .
C18 C 0.7138(4) 0.0880(3) 0.9932(3) 0.0718(8) Uani 1 1 d . U . . .
H18 H 0.7080 -0.0050 1.0012 0.086 Uiso 1 1 calc R U . . .
C19 C 0.7935(3) 0.1930(4) 1.0732(2) 0.0695(8) Uani 1 1 d . U . . .
H19 H 0.8428 0.1717 1.1355 0.083 Uiso 1 1 calc R U . . .
C20 C 0.8009(4) 0.3301(4) 1.0619(2) 0.0711(8) Uani 1 1 d . U . . .
H20 H 0.8552 0.4016 1.1167 0.085 Uiso 1 1 calc R U . . .
C21 C 0.7284(3) 0.3627(3) 0.9698(2) 0.0589(6) Uani 1 1 d . U . . .
H21 H 0.7345 0.4561 0.9627 0.071 Uiso 1 1 calc R U . . .
N22 N 0.6239(2) 0.15771(19) 0.47932(15) 0.0475(4) Uani 1 1 d . U . . .
C23 C 0.7327(3) 0.2584(3) 0.4563(2) 0.0561(6) Uani 1 1 d . U . . .
H23 H 0.7748 0.3422 0.5031 0.067 Uiso 1 1 calc R U . . .
N24 N 0.7766(3) 0.2287(2) 0.35980(18) 0.0628(6) Uani 1 1 d . U . . .
C25 C 0.6864(3) 0.1013(3) 0.3244(2) 0.0539(6) Uani 1 1 d . U . . .
H25 H 0.6892 0.0496 0.2579 0.065 Uiso 1 1 calc R U . . .
N26 N 0.5921(2) 0.05452(19) 0.39218(15) 0.0462(4) Uani 1 1 d . U . . .

loop_
_atom_site_aniso_label
_atom_site_aniso_U_11
_atom_site_aniso_U_22
_atom_site_aniso_U_33
_atom_site_aniso_U_23
_atom_site_aniso_U_13
_atom_site_aniso_U_12
Cu1 0.0542(2) 0.03860(19) 0.0362(2) 0.00139(13) 0.01582(14) 0.00344(14)
P1 0.0392(3) 0.0333(3) 0.0334(3) 0.00170(19) 0.01064(19) 0.00586(19)
C1 0.0429(10) 0.0364(10) 0.0495(12) 0.0059(9) 0.0171(9) 0.0099(8)
C2 0.0603(14) 0.0604(15) 0.0608(15) 0.0085(12) 0.0295(12) 0.0189(12)
C3 0.0753(19) 0.088(2) 0.094(2) 0.0220(18) 0.0552(17) 0.0278(16)
C4 0.0499(15) 0.095(2) 0.122(3) 0.021(2) 0.0393(17) 0.0200(15)
C5 0.0421(13) 0.0729(18) 0.100(2) 0.0158(16) 0.0113(13) 0.0115(12)
C6 0.0441(11) 0.0407(11) 0.0630(14) 0.0115(10) 0.0096(10) 0.0085(9)
N7 0.0486(10) 0.0530(11) 0.0516(11) 0.0131(9) -0.0009(8) 0.0024(8)
C8 0.081(2) 0.0665(17) 0.0738(19) 0.0303(15) -0.0074(15) -0.0032(15)
C9 0.0654(16) 0.0723(18) 0.0648(17) 0.0064(14) -0.0121(13) 0.0021(13)
C10 0.0485(11) 0.0354(10) 0.0378(11) 0.0039(8) 0.0044(8) 0.0036(8)
C11 0.0493(12) 0.0535(13) 0.0468(13) 0.0091(10) 0.0055(10) -0.0007(10)
C12 0.0630(15) 0.0663(16) 0.0553(15) 0.0176(13) -0.0012(12) -0.0170(12)
C13 0.097(2) 0.0422(13) 0.0720(19) 0.0138(13) -0.0044(16) -0.0091(13)
C14 0.094(2) 0.0398(13) 0.081(2) 0.0038(13) 0.0041(16) 0.0123(13)
C15 0.0649(15) 0.0405(12) 0.0645(16) 0.0015(11) 0.0120(12) 0.0107(10)
C16 0.0415(10) 0.0474(11) 0.0386(11) 0.0068(9) 0.0137(8) 0.0107(8)
C17 0.0606(14) 0.0496(13) 0.0561(14) 0.0146(11) 0.0014(11) 0.0017(11)
C18 0.0723(17) 0.0710(17) 0.0727(18) 0.0377(15) 0.0005(14) 0.0027(14)
C19 0.0601(15) 0.100(2) 0.0497(15) 0.0318(15) 0.0046(12) 0.0071(14)
C20 0.0751(18) 0.089(2) 0.0429(14) 0.0005(13) -0.0012(12) 0.0157(15)
C21 0.0728(16) 0.0595(15) 0.0404(13) -0.0055(11) 0.0005(11) 0.0192(12)
N22 0.0613(11) 0.0379(9) 0.0439(10) 0.0076(8) 0.0203(8) 0.0037(8)
C23 0.0698(15) 0.0437(12) 0.0488(13) 0.0049(10) 0.0162(11) -0.0052(11)
N24 0.0713(14) 0.0585(12) 0.0542(13) 0.0122(10) 0.0239(10) -0.0083(10)
C25 0.0657(14) 0.0539(13) 0.0410(12) 0.0071(10) 0.0235(10) 0.0012(11)
N26 0.0596(11) 0.0389(9) 0.0376(9) 0.0064(7) 0.0143(8) -0.0005(8)

loop_
_atom_type_symbol
_atom_type_description
_atom_type_scat_dispersion_real
_atom_type_scat_dispersion_imag
_atom_type_scat_source
C C 0.0181 0.0091 'International Tables Vol C Tables 4.2.6.8 and 6.1.1.4'
H H 0.0000 0.0000 'International Tables Vol C Tables 4.2.6.8 and 6.1.1.4'
N N 0.0311 0.0180 'International Tables Vol C Tables 4.2.6.8 and 6.1.1.4'
P P 0.2955 0.4335 'International Tables Vol C Tables 4.2.6.8 and 6.1.1.4'
Cu Cu -1.9646 0.5888 'International Tables Vol C Tables 4.2.6.8 and 6.1.1.4'

loop_
_geom_angle_atom_site_label_1
_geom_angle_atom_site_label_2
_geom_angle_atom_site_label_3
_geom_angle
_geom_angle_site_symmetry_1
_geom_angle_site_symmetry_3
_geom_angle_publ_flag
N22 Cu1 N26 111.38(8) . 2_656 ?
N22 Cu1 P1 131.89(6) . . ?
N26 Cu1 P1 116.54(6) 2_656 . ?
N22 Cu1 N7 103.54(8) . . ?
N26 Cu1 N7 93.07(8) 2_656 . ?
P1 Cu1 N7 78.48(5) . . ?
C16 P1 C10 102.13(10) . . ?
C16 P1 C1 103.76(10) . . ?
C10 P1 C1 105.59(10) . . ?
C16 P1 Cu1 121.79(7) . . ?
C10 P1 Cu1 120.68(7) . . ?
C1 P1 Cu1 100.63(7) . . ?
C2 C1 C6 120.0(2) . . ?
C2 C1 P1 122.08(19) . . ?
C6 C1 P1 117.44(17) . . ?
C3 C2 C1 119.9(3) . . ?
C3 C2 H2 120.0 . . ?
C1 C2 H2 120.0 . . ?
C4 C3 C2 119.8(3) . . ?
C4 C3 H3 120.1 . . ?
C2 C3 H3 120.1 . . ?
C3 C4 C5 121.0(3) . . ?
C3 C4 H4 119.5 . . ?
C5 C4 H4 119.5 . . ?
C4 C5 C6 120.7(3) . . ?
C4 C5 H5 119.7 . . ?
C6 C5 H5 119.7 . . ?
C5 C6 C1 118.6(3) . . ?
C5 C6 N7 122.4(2) . . ?
C1 C6 N7 118.9(2) . . ?
C6 N7 C8 113.3(2) . . ?
C6 N7 C9 115.4(2) . . ?
C8 N7 C9 109.5(2) . . ?
C6 N7 Cu1 102.78(13) . . ?
C8 N7 Cu1 111.29(18) . . ?
C9 N7 Cu1 103.95(18) . . ?
N7 C8 H8A 109.5 . . ?
N7 C8 H8B 109.5 . . ?
H8A C8 H8B 109.5 . . ?
N7 C8 H8C 109.5 . . ?
H8A C8 H8C 109.5 . . ?
H8B C8 H8C 109.5 . . ?
N7 C9 H9A 109.5 . . ?
N7 C9 H9B 109.5 . . ?
H9A C9 H9B 109.5 . . ?
N7 C9 H9C 109.5 . . ?
H9A C9 H9C 109.5 . . ?
H9B C9 H9C 109.5 . . ?
C11 C10 C15 118.9(2) . . ?
C11 C10 P1 118.21(18) . . ?
C15 C10 P1 122.86(18) . . ?
C12 C11 C10 120.3(3) . . ?
C12 C11 H11 119.9 . . ?
C10 C11 H11 119.9 . . ?
C13 C12 C11 119.8(3) . . ?
C13 C12 H12 120.1 . . ?
C11 C12 H12 120.1 . . ?
C14 C13 C12 120.5(3) . . ?
C14 C13 H13 119.7 . . ?
C12 C13 H13 119.7 . . ?
C13 C14 C15 120.5(3) . . ?
C13 C14 H14 119.8 . . ?
C15 C14 H14 119.8 . . ?
C14 C15 C10 120.1(3) . . ?
C14 C15 H15 120.0 . . ?
C10 C15 H15 120.0 . . ?
C17 C16 C21 118.5(2) . . ?
C17 C16 P1 117.65(18) . . ?
C21 C16 P1 123.74(18) . . ?
C16 C17 C18 120.3(3) . . ?
C16 C17 H17 119.8 . . ?
C18 C17 H17 119.8 . . ?
C19 C18 C17 120.4(3) . . ?
C19 C18 H18 119.8 . . ?
C17 C18 H18 119.8 . . ?
C18 C19 C20 119.9(3) . . ?
C18 C19 H19 120.0 . . ?
C20 C19 H19 120.0 . . ?
C19 C20 C21 120.5(3) . . ?
C19 C20 H20 119.8 . . ?
C21 C20 H20 119.8 . . ?
C20 C21 C16 120.4(3) . . ?
C20 C21 H21 119.8 . . ?
C16 C21 H21 119.8 . . ?
C23 N22 N26 105.53(18) . . ?
C23 N22 Cu1 130.67(17) . . ?
N26 N22 Cu1 123.65(14) . . ?
N22 C23 N24 114.1(2) . . ?
N22 C23 H23 123.0 . . ?
N24 C23 H23 123.0 . . ?
C25 N24 C23 100.93(19) . . ?
N26 C25 N24 114.3(2) . . ?
N26 C25 H25 122.8 . . ?
N24 C25 H25 122.8 . . ?
C25 N26 N22 105.17(18) . . ?
C25 N26 Cu1 128.72(17) . 2_656 ?
N22 N26 Cu1 124.50(14) . 2_656 ?

loop_
_geom_bond_atom_site_label_1
_geom_bond_atom_site_label_2
_geom_bond_distance
_geom_bond_site_symmetry_2
_geom_bond_publ_flag
Cu1 N22 1.9681(19) . ?
Cu1 N26 2.0132(18) 2_656 ?
Cu1 P1 2.1829(7) . ?
Cu1 N7 2.489(2) . ?
P1 C16 1.830(2) . ?
P1 C10 1.830(2) . ?
P1 C1 1.831(2) . ?
C1 C2 1.397(3) . ?
C1 C6 1.401(3) . ?
C2 C3 1.389(4) . ?
C2 H2 0.9300 . ?
C3 C4 1.369(6) . ?
C3 H3 0.9300 . ?
C4 C5 1.374(5) . ?
C4 H4 0.9300 . ?
C5 C6 1.393(4) . ?
C5 H5 0.9300 . ?
C6 N7 1.430(3) . ?
N7 C8 1.466(3) . ?
N7 C9 1.469(3) . ?
C8 H8A 0.9600 . ?
C8 H8B 0.9600 . ?
C8 H8C 0.9600 . ?
C9 H9A 0.9600 . ?
C9 H9B 0.9600 . ?
C9 H9C 0.9600 . ?
C10 C11 1.391(3) . ?
C10 C15 1.393(3) . ?
C11 C12 1.389(4) . ?
C11 H11 0.9300 . ?
C12 C13 1.375(5) . ?
C12 H12 0.9300 . ?
C13 C14 1.366(5) . ?
C13 H13 0.9300 . ?
C14 C15 1.383(4) . ?
C14 H14 0.9300 . ?
C15 H15 0.9300 . ?
C16 C17 1.383(3) . ?
C16 C21 1.390(3) . ?
C17 C18 1.390(4) . ?
C17 H17 0.9300 . ?
C18 C19 1.362(5) . ?
C18 H18 0.9300 . ?
C19 C20 1.370(5) . ?
C19 H19 0.9300 . ?
C20 C21 1.380(4) . ?
C20 H20 0.9300 . ?
C21 H21 0.9300 . ?
N22 C23 1.326(3) . ?
N22 N26 1.358(3) . ?
C23 N24 1.339(3) . ?
C23 H23 0.9300 . ?
N24 C25 1.333(3) . ?
C25 N26 1.330(3) . ?
C25 H25 0.9300 . ?
N26 Cu1 2.0132(18) 2_656 ?

loop_
_geom_torsion_atom_site_label_1
_geom_torsion_atom_site_label_2
_geom_torsion_atom_site_label_3
_geom_torsion_atom_site_label_4
_geom_torsion
_geom_torsion_site_symmetry_1
_geom_torsion_site_symmetry_2
_geom_torsion_site_symmetry_3
_geom_torsion_site_symmetry_4
_geom_torsion_publ_flag
N22 Cu1 P1 C16 -115.11(12) . . . . ?
N26 Cu1 P1 C16 59.27(11) 2_656 . . . ?
N7 Cu1 P1 C16 146.94(10) . . . . ?
N22 Cu1 P1 C10 15.82(12) . . . . ?
N26 Cu1 P1 C10 -169.80(10) 2_656 . . . ?
N7 Cu1 P1 C10 -82.12(10) . . . . ?
N22 Cu1 P1 C1 131.24(11) . . . . ?
N26 Cu1 P1 C1 -54.37(10) 2_656 . . . ?
N7 Cu1 P1 C1 33.30(9) . . . . ?
C16 P1 C1 C2 15.4(2) . . . . ?
C10 P1 C1 C2 -91.7(2) . . . . ?
Cu1 P1 C1 C2 142.07(18) . . . . ?
C16 P1 C1 C6 -156.59(17) . . . . ?
C10 P1 C1 C6 96.37(18) . . . . ?
Cu1 P1 C1 C6 -29.88(17) . . . . ?
C6 C1 C2 C3 1.5(4) . . . . ?
P1 C1 C2 C3 -170.2(2) . . . . ?
C1 C2 C3 C4 -0.1(5) . . . . ?
C2 C3 C4 C5 -1.1(5) . . . . ?
C3 C4 C5 C6 0.8(5) . . . . ?
C4 C5 C6 C1 0.6(4) . . . . ?
C4 C5 C6 N7 177.7(3) . . . . ?
C2 C1 C6 C5 -1.7(3) . . . . ?
P1 C1 C6 C5 170.38(19) . . . . ?
C2 C1 C6 N7 -178.9(2) . . . . ?
P1 C1 C6 N7 -6.8(3) . . . . ?
C5 C6 N7 C8 97.9(3) . . . . ?
C1 C6 N7 C8 -85.1(3) . . . . ?
C5 C6 N7 C9 -29.5(3) . . . . ?
C1 C6 N7 C9 147.6(2) . . . . ?
C5 C6 N7 Cu1 -141.9(2) . . . . ?
C1 C6 N7 Cu1 35.2(2) . . . . ?
N22 Cu1 N7 C6 -172.40(14) . . . . ?
N26 Cu1 N7 C6 74.75(14) 2_656 . . . ?
P1 Cu1 N7 C6 -41.72(13) . . . . ?
N22 Cu1 N7 C8 -50.8(2) . . . . ?
N26 Cu1 N7 C8 -163.66(19) 2_656 . . . ?
P1 Cu1 N7 C8 79.88(19) . . . . ?
N22 Cu1 N7 C9 66.97(18) . . . . ?
N26 Cu1 N7 C9 -45.89(18) 2_656 . . . ?
P1 Cu1 N7 C9 -162.35(17) . . . . ?
C16 P1 C10 C11 85.65(19) . . . . ?
C1 P1 C10 C11 -166.13(18) . . . . ?
Cu1 P1 C10 C11 -53.3(2) . . . . ?
C16 P1 C10 C15 -94.0(2) . . . . ?
C1 P1 C10 C15 14.3(2) . . . . ?
Cu1 P1 C10 C15 127.10(19) . . . . ?
C15 C10 C11 C12 0.6(4) . . . . ?
P1 C10 C11 C12 -179.00(19) . . . . ?
C10 C11 C12 C13 -0.7(4) . . . . ?
C11 C12 C13 C14 0.3(4) . . . . ?
C12 C13 C14 C15 0.3(5) . . . . ?
C13 C14 C15 C10 -0.4(5) . . . . ?
C11 C10 C15 C14 0.0(4) . . . . ?
P1 C10 C15 C14 179.6(2) . . . . ?
C10 P1 C16 C17 -165.78(19) . . . . ?
C1 P1 C16 C17 84.6(2) . . . . ?
Cu1 P1 C16 C17 -27.4(2) . . . . ?
C10 P1 C16 C21 10.8(2) . . . . ?
C1 P1 C16 C21 -98.8(2) . . . . ?
Cu1 P1 C16 C21 149.19(18) . . . . ?
C21 C16 C17 C18 1.5(4) . . . . ?
P1 C16 C17 C18 178.3(2) . . . . ?
C16 C17 C18 C19 -1.3(5) . . . . ?
C17 C18 C19 C20 0.6(5) . . . . ?
C18 C19 C20 C21 -0.1(5) . . . . ?
C19 C20 C21 C16 0.3(5) . . . . ?
C17 C16 C21 C20 -1.0(4) . . . . ?
P1 C16 C21 C20 -177.6(2) . . . . ?
N26 Cu1 N22 C23 -167.2(2) 2_656 . . . ?
P1 Cu1 N22 C23 7.4(3) . . . . ?
N7 Cu1 N22 C23 93.9(2) . . . . ?
N26 Cu1 N22 N26 7.7(2) 2_656 . . . ?
P1 Cu1 N22 N26 -177.74(14) . . . . ?
N7 Cu1 N22 N26 -91.17(19) . . . . ?
N26 N22 C23 N24 -0.5(3) . . . . ?
Cu1 N22 C23 N24 175.10(19) . . . . ?
N22 C23 N24 C25 0.0(3) . . . . ?
C23 N24 C25 N26 0.6(3) . . . . ?
N24 C25 N26 N22 -0.9(3) . . . . ?
N24 C25 N26 Cu1 -166.64(19) . . . 2_656 ?
C23 N22 N26 C25 0.8(3) . . . . ?
Cu1 N22 N26 C25 -175.20(17) . . . . ?
C23 N22 N26 Cu1 167.32(18) . . . 2_656 ?
Cu1 N22 N26 Cu1 -8.7(3) . . . 2_656 ?
